data_9011942
loop_
_publ_author_name
'Yamnova, N. A.'
'Egorov-Tismenko Y K'
'Pekov, I. V.'
'Shchegol'kova, L. V.'

_publ_section_title
;Crystal structure of kapustinite Na5.5Mn0.25Zr[Si6O16(OH)2] - a new mineral
 of the lovozerite group
;
_journal_name_full 'Doklady Akademii Nauk SSSR'
_journal_page_first 680
_journal_page_last 685
_journal_volume 396
_journal_year 2004
_chemical_formula_sum 'H3 Mn0.24 Na5.29 Nd0.1 O18 Si6 Ti0.05 Zr0.91'
_chemical_name_mineral Kapustinite
_space_group_IT_number 12
_symmetry_space_group_name_Hall '-C 2y'
_symmetry_space_group_name_H-M 'C 1 2/m 1'
_cell_angle_alpha 90
_cell_angle_beta 92.4
_cell_angle_gamma 90
_cell_formula_units_Z 2
_cell_length_a 10.69
_cell_length_b 10.31
_cell_length_c 7.407
_cell_volume 815.638
_database_code_amcsd 0012498
_exptl_crystal_density_diffrn 2.826
_cod_original_formula_sum 'Na5.29 Nd.1 Zr.91 Mn.24 Ti.05 Si6 O18 H3'
_cod_database_code 9011942

loop_
_space_group_symop_operation_xyz
x,y,z
1/2+x,1/2+y,z
x,-y,z
1/2+x,1/2-y,z
-x,y,-z
1/2-x,1/2+y,-z
-x,-y,-z
1/2-x,1/2-y,-z

loop_
_atom_site_label
_atom_site_fract_x
_atom_site_fract_y
_atom_site_fract_z
_atom_site_occupancy
_atom_site_U_iso_or_equiv
_atom_site_type_symbol
_atom_site_attached_hydrogens
NaA1 0.00000 0.00000 0.50000 0.96000 0.03546 Na 0
NdA1 0.00000 0.00000 0.50000 0.04000 0.03546 Nd 0
NaA2 0.25000 0.25000 0.00000 0.97000 0.02913 Na 0
NdA2 0.25000 0.25000 0.00000 0.03000 0.02913 Nd 0
NaB1 0.00000 0.50000 0.00000 0.75000 0.03040 Na 0
NaB2 0.25000 0.25000 0.50000 0.82000 0.03166 Na 0
ZrC 0.25080 0.00000 0.74710 0.13000 0.01393 Zr 0
MnC 0.25080 0.00000 0.74710 0.12000 0.01393 Mn 0
ZrM 0.00000 0.00000 0.00000 0.65000 0.01393 Zr 0
TiM 0.00000 0.00000 0.00000 0.05000 0.01393 Ti 0
Si1 0.49110 0.22590 0.28290 1.00000 0.01646 Si 0
Si2 0.28530 0.00000 0.26640 1.00000 0.01672 Si 0
O1 0.81400 0.00000 0.92100 0.50000 0.03673 O 0
O-H1 0.81400 0.00000 0.92100 0.50000 0.03673 O 1
O2 0.78500 0.00000 0.55700 1.00000 0.02913 O 0
O3 0.62400 0.12340 0.75600 1.00000 0.03420 O 0
O4 0.05200 0.13900 0.80800 1.00000 0.03166 O 0
O5 0.61600 0.16800 0.21300 0.50000 0.03926 O 0
O-H5 0.61600 0.16800 0.21300 0.50000 0.03926 O 1
O6 0.00000 0.24900 0.50000 1.00000 0.03293 O 0

loop_
_cod_changelog_entry_id
_cod_changelog_entry_author
_cod_changelog_entry_date
_cod_changelog_entry_text
1
;cod-tools version 3.8.0
Id: cif_guess_AMCSD_atom_types 9574 2023-05-10 09:00:05Z saulius
;
2023-05-10T18:53:40+03:00
;Derived atom types and hydrogen counts
from atom names that follow the AMCSD naming convention
(Wat == water, O-H == hydroxyl).
;

loop_
_cod_related_entry_id
_cod_related_entry_database
_cod_related_entry_code
1 AMCSD 0012498
